data_4077698
loop_
_publ_author_name
'Pietschnig, Rudolf'
'West, Robert'
'Powell, Douglas R.'

_publ_section_title
;
 Reduction of Terphenyltrifluorosilanes:&#x00A0; C&#x2212;C Insertion
 Products and Possible Formation of a Disilyne
;
_journal_issue 14
_journal_name_full Organometallics
_journal_page_first 2724
_journal_paper_doi 10.1021/om990924z
_journal_volume 19
_journal_year 2000
_chemical_formula_moiety 'C24 H25 F3 Si'
_chemical_formula_sum 'C24 H25 F3 Si'
_chemical_formula_weight 398.53
_chemical_name_systematic
; 
 ? 
;
_space_group_IT_number 61
_symmetry_cell_setting orthorhombic
_symmetry_space_group_name_Hall '-P 2ac 2ab'
_symmetry_space_group_name_H-M 'P b c a'
_atom_sites_solution_hydrogens geom
_atom_sites_solution_primary direct
_atom_sites_solution_secondary difmap
_audit_creation_method SHELXL-97
_cell_angle_alpha 90.00
_cell_angle_beta 90.00
_cell_angle_gamma 90.00
_cell_formula_units_Z 8
_cell_length_a 17.7686(3)
_cell_length_b 7.8881(3)
_cell_length_c 30.6968(10)
_cell_measurement_reflns_used 4442
_cell_measurement_temperature 133(2)
_cell_measurement_theta_max 25.0
_cell_measurement_theta_min 3.0
_cell_volume 4302.5(2)
_computing_structure_refinement 'SHELXL-97 (Sheldrick, 1997)'
_computing_structure_solution 'SHELXS-97 (Sheldrick, 1990)'
_diffrn_ambient_temperature 133(2)
_diffrn_measured_fraction_theta_full 0.999
_diffrn_measured_fraction_theta_max 0.999
_diffrn_measurement_device 'Siemens P4/ccd'
_diffrn_measurement_method '\f scan frames'
_diffrn_radiation_monochromator graphite
_diffrn_radiation_source 'sealed tube'
_diffrn_radiation_type MoK\a
_diffrn_radiation_wavelength 0.71073
_diffrn_reflns_av_R_equivalents 0.0567
_diffrn_reflns_av_sigmaI/netI 0.0469
_diffrn_reflns_limit_h_max 21
_diffrn_reflns_limit_h_min -16
_diffrn_reflns_limit_k_max 4
_diffrn_reflns_limit_k_min -9
_diffrn_reflns_limit_l_max 36
_diffrn_reflns_limit_l_min -28
_diffrn_reflns_number 15563
_diffrn_reflns_theta_full 25.00
_diffrn_reflns_theta_max 25.00
_diffrn_reflns_theta_min 2.65
_diffrn_standards_decay_% 0.14
_diffrn_standards_number 206
_exptl_absorpt_coefficient_mu 0.141
_exptl_absorpt_correction_T_max 0.972
_exptl_absorpt_correction_T_min 0.934
_exptl_absorpt_correction_type empirical
_exptl_crystal_colour colorless
_exptl_crystal_density_diffrn 1.230
_exptl_crystal_density_method 'not measured'
_exptl_crystal_description 'transparent prism'
_exptl_crystal_F_000 1680
_exptl_crystal_size_max 0.20
_exptl_crystal_size_mid 0.20
_exptl_crystal_size_min 0.20
_refine_diff_density_max 0.312
_refine_diff_density_min -0.363
_refine_diff_density_rms 0.051
_refine_ls_extinction_method none
_refine_ls_goodness_of_fit_ref 1.080
_refine_ls_hydrogen_treatment mixed
_refine_ls_matrix_type full
_refine_ls_number_parameters 259
_refine_ls_number_reflns 3784
_refine_ls_number_restraints 0
_refine_ls_restrained_S_all 1.080
_refine_ls_R_factor_all 0.0765
_refine_ls_R_factor_gt 0.0510
_refine_ls_shift/su_max 0.002
_refine_ls_shift/su_mean 0.000
_refine_ls_structure_factor_coef Fsqd
_refine_ls_weighting_details 'calc w=1/[\s^2^(Fo^2^)+(0.0494P)^2^+1.6334P] where P=(Fo^2^+2Fc^2^)/3'
_refine_ls_weighting_scheme calc
_refine_ls_wR_factor_gt 0.1073
_refine_ls_wR_factor_ref 0.1147
_reflns_number_gt 2743
_reflns_number_total 3784
_reflns_threshold_expression >2sigma(I)
_cod_data_source_file om990924z.cif
_cod_data_source_block compound_1
_cod_depositor_comments
;
The following automatic conversions were performed:
'_atom_site_symetry_multiplicity' tag replaced with
'_atom_site_symmetry_multiplicity'.

Automatic conversion script
Id: cif_correct_tags 1440 2010-10-19 06:21:57Z saulius 
;
_cod_database_code 4077698

loop_
_symmetry_equiv_pos_as_xyz
'x, y, z'
'-x+1/2, -y, z+1/2'
'-x, y+1/2, -z+1/2'
'x+1/2, -y+1/2, -z'
'-x, -y, -z'
'x-1/2, y, -z-1/2'
'x, -y-1/2, z-1/2'
'-x-1/2, y-1/2, z'

loop_
_atom_site_label
_atom_site_type_symbol
_atom_site_fract_x
_atom_site_fract_y
_atom_site_fract_z
_atom_site_U_iso_or_equiv
_atom_site_adp_type
_atom_site_occupancy
_atom_site_symmetry_multiplicity
_atom_site_calc_flag
_atom_site_refinement_flags
Si1 Si 0.54839(4) 0.59949(8) 0.12322(2) 0.02228(19) Uani 1 1 d .
F1 F 0.55419(9) 0.51208(18) 0.16904(5) 0.0394(4) Uani 1 1 d .
F2 F 0.63155(8) 0.62485(19) 0.10675(5) 0.0366(4) Uani 1 1 d .
F3 F 0.51500(8) 0.46004(17) 0.09249(5) 0.0344(4) Uani 1 1 d .
C1 C 0.49484(12) 0.8008(3) 0.12380(8) 0.0210(5) Uani 1 1 d .
C2 C 0.52590(13) 0.9378(3) 0.14792(8) 0.0235(6) Uani 1 1 d .
C3 C 0.48954(14) 1.0943(3) 0.14771(9) 0.0311(6) Uani 1 1 d .
H3 H 0.5100 1.1859 0.1639 0.037 Uiso 1 1 calc R
C4 C 0.42420(15) 1.1177(3) 0.12416(10) 0.0364(7) Uani 1 1 d .
H4 H 0.4007 1.2259 0.1238 0.044 Uiso 1 1 calc R
C5 C 0.39255(15) 0.9839(3) 0.10099(9) 0.0319(6) Uani 1 1 d .
H5 H 0.3470 1.0009 0.0854 0.038 Uiso 1 1 calc R
C6 C 0.42706(13) 0.8249(3) 0.10045(8) 0.0235(6) Uani 1 1 d .
C7 C 0.59747(13) 0.9168(3) 0.17383(8) 0.0224(5) Uani 1 1 d .
C8 C 0.66697(14) 0.9674(3) 0.15577(8) 0.0278(6) Uani 1 1 d .
C9 C 0.73237(14) 0.9452(3) 0.18008(9) 0.0319(6) Uani 1 1 d .
H9 H 0.7792 0.9781 0.1678 0.038 Uiso 1 1 calc R
C10 C 0.73135(14) 0.8761(3) 0.22186(9) 0.0316(6) Uani 1 1 d .
C11 C 0.66170(15) 0.8315(3) 0.23951(8) 0.0309(6) Uani 1 1 d .
H11 H 0.6599 0.7858 0.2681 0.037 Uiso 1 1 calc R
C12 C 0.59462(14) 0.8517(3) 0.21642(8) 0.0257(6) Uani 1 1 d .
C13 C 0.67166(16) 1.0454(4) 0.11074(9) 0.0404(7) Uani 1 1 d .
H13A H 0.7244 1.0699 0.1037 0.061 Uiso 0.70(3) 1 d PR
H13B H 0.6425 1.1508 0.1101 0.061 Uiso 0.70(3) 1 d PR
H13C H 0.6512 0.9660 0.0893 0.061 Uiso 0.70(3) 1 d PR
H13D H 0.6210 1.0546 0.0983 0.061 Uiso 0.30(3) 1 d PR
H13E H 0.7029 0.9737 0.0919 0.061 Uiso 0.30(3) 1 d PR
H13F H 0.6942 1.1585 0.1128 0.061 Uiso 0.30(3) 1 d PR
C14 C 0.80368(17) 0.8494(4) 0.24685(11) 0.0474(8) Uani 1 1 d .
H14A H 0.7973 0.8897 0.2768 0.071 Uiso 0.69(3) 1 d PR
H14B H 0.8444 0.9130 0.2328 0.071 Uiso 0.69(3) 1 d PR
H14C H 0.8163 0.7285 0.2471 0.071 Uiso 0.69(3) 1 d PR
H14D H 0.8413 0.7977 0.2277 0.071 Uiso 0.31(3) 1 d PR
H14E H 0.7943 0.7745 0.2717 0.071 Uiso 0.31(3) 1 d PR
H14F H 0.8224 0.9589 0.2574 0.071 Uiso 0.31(3) 1 d PR
C15 C 0.52033(15) 0.8046(4) 0.23792(9) 0.0366(7) Uani 1 1 d .
H15A H 0.5293 0.7184 0.2603 0.055 Uiso 0.51(3) 1 d PR
H15B H 0.4858 0.7594 0.2159 0.055 Uiso 0.51(3) 1 d PR
H15C H 0.4981 0.9056 0.2513 0.055 Uiso 0.51(3) 1 d PR
H15D H 0.4795 0.8705 0.2247 0.055 Uiso 0.49(3) 1 d PR
H15E H 0.5230 0.8295 0.2691 0.055 Uiso 0.49(3) 1 d PR
H15F H 0.5107 0.6834 0.2337 0.055 Uiso 0.49(3) 1 d PR
C16 C 0.39179(12) 0.6833(3) 0.07439(8) 0.0211(5) Uani 1 1 d .
C17 C 0.34253(13) 0.5679(3) 0.09451(8) 0.0221(5) Uani 1 1 d .
C18 C 0.31309(12) 0.4349(3) 0.06975(8) 0.0227(6) Uani 1 1 d .
H18 H 0.2798 0.3566 0.0832 0.027 Uiso 1 1 calc R
C19 C 0.33088(13) 0.4134(3) 0.02618(8) 0.0261(6) Uani 1 1 d .
C20 C 0.37874(13) 0.5311(3) 0.00670(8) 0.0257(6) Uani 1 1 d .
H20 H 0.3909 0.5187 -0.0233 0.031 Uiso 1 1 calc R
C21 C 0.40913(13) 0.6663(3) 0.02986(8) 0.0234(6) Uani 1 1 d .
C22 C 0.32257(14) 0.5837(3) 0.14219(8) 0.0316(6) Uani 1 1 d .
H22A H 0.2807 0.5074 0.1490 0.047 Uiso 0.82(3) 1 d PR
H22B H 0.3078 0.7008 0.1486 0.047 Uiso 0.82(3) 1 d PR
H22C H 0.3663 0.5531 0.1600 0.047 Uiso 0.82(3) 1 d PR
H22D H 0.3559 0.6668 0.1560 0.047 Uiso 0.18(3) 1 d PR
H22E H 0.3287 0.4734 0.1564 0.047 Uiso 0.18(3) 1 d PR
H22F H 0.2702 0.6211 0.1450 0.047 Uiso 0.18(3) 1 d PR
C23 C 0.29885(16) 0.2668(3) 0.00005(9) 0.0372(7) Uani 1 1 d .
H23A H 0.2566 0.2164 0.0160 0.056 Uiso 0.59(3) 1 d PR
H23B H 0.3380 0.1811 -0.0044 0.056 Uiso 0.59(3) 1 d PR
H23C H 0.2813 0.3084 -0.0283 0.056 Uiso 0.59(3) 1 d PR
H23D H 0.3273 0.2542 -0.0271 0.056 Uiso 0.41(3) 1 d PR
H23E H 0.2459 0.2895 -0.0067 0.056 Uiso 0.41(3) 1 d PR
H23F H 0.3026 0.1622 0.0171 0.056 Uiso 0.41(3) 1 d PR
C24 C 0.46069(16) 0.7916(3) 0.00702(9) 0.0362(7) Uani 1 1 d .
H24A H 0.4695 0.7542 -0.0230 0.054 Uiso 0.84(3) 1 d PR
H24B H 0.5088 0.7976 0.0226 0.054 Uiso 0.84(3) 1 d PR
H24C H 0.4371 0.9039 0.0068 0.054 Uiso 0.84(3) 1 d PR
H24D H 0.4741 0.8830 0.0272 0.054 Uiso 0.16(3) 1 d PR
H24E H 0.4348 0.8395 -0.0183 0.054 Uiso 0.16(3) 1 d PR
H24F H 0.5065 0.7333 -0.0026 0.054 Uiso 0.16(3) 1 d PR

loop_
_atom_site_aniso_label
_atom_site_aniso_U_11
_atom_site_aniso_U_22
_atom_site_aniso_U_33
_atom_site_aniso_U_23
_atom_site_aniso_U_13
_atom_site_aniso_U_12
Si1 0.0221(3) 0.0195(3) 0.0252(4) -0.0003(3) -0.0005(3) 0.0022(3)
F1 0.0606(10) 0.0252(8) 0.0324(9) 0.0050(7) -0.0009(8) 0.0088(8)
F2 0.0243(8) 0.0358(9) 0.0497(10) -0.0034(7) 0.0025(7) 0.0021(7)
F3 0.0328(8) 0.0249(8) 0.0456(10) -0.0066(7) -0.0068(7) 0.0039(6)
C1 0.0199(12) 0.0167(12) 0.0264(13) 0.0013(11) 0.0031(11) -0.0003(10)
C2 0.0219(12) 0.0226(13) 0.0258(14) 0.0022(11) 0.0044(11) 0.0002(10)
C3 0.0346(15) 0.0209(13) 0.0377(16) -0.0060(12) -0.0035(13) -0.0012(12)
C4 0.0348(15) 0.0181(13) 0.0562(19) -0.0038(13) -0.0098(15) 0.0065(11)
C5 0.0244(13) 0.0279(14) 0.0434(17) 0.0016(13) -0.0082(13) 0.0017(11)
C6 0.0201(12) 0.0221(13) 0.0283(14) 0.0046(11) 0.0026(11) -0.0015(10)
C7 0.0269(13) 0.0176(12) 0.0228(14) -0.0005(11) -0.0018(11) -0.0016(11)
C8 0.0310(14) 0.0280(14) 0.0244(14) 0.0029(11) -0.0023(11) -0.0046(11)
C9 0.0259(14) 0.0328(15) 0.0369(16) 0.0010(13) -0.0036(12) -0.0059(12)
C10 0.0342(15) 0.0258(14) 0.0348(16) -0.0006(12) -0.0085(13) -0.0025(12)
C11 0.0484(17) 0.0252(14) 0.0193(14) 0.0043(11) -0.0056(13) 0.0014(13)
C12 0.0337(14) 0.0190(12) 0.0244(14) -0.0020(11) 0.0038(12) -0.0021(11)
C13 0.0345(15) 0.0565(19) 0.0300(16) 0.0124(14) -0.0014(13) -0.0140(14)
C14 0.0456(18) 0.0460(18) 0.051(2) 0.0057(16) -0.0208(16) -0.0038(15)
C15 0.0435(16) 0.0365(16) 0.0298(16) 0.0028(13) 0.0134(13) -0.0009(13)
C16 0.0155(11) 0.0170(12) 0.0308(15) 0.0023(11) -0.0022(11) 0.0028(10)
C17 0.0192(12) 0.0214(13) 0.0256(14) 0.0034(11) -0.0019(10) 0.0031(10)
C18 0.0166(11) 0.0197(12) 0.0317(15) 0.0078(11) -0.0004(11) -0.0020(10)
C19 0.0224(13) 0.0233(13) 0.0325(15) 0.0022(12) -0.0015(11) -0.0021(11)
C20 0.0265(13) 0.0254(13) 0.0254(14) 0.0026(11) 0.0017(11) 0.0002(11)
C21 0.0198(12) 0.0209(12) 0.0294(15) 0.0044(11) 0.0008(11) -0.0026(10)
C22 0.0321(15) 0.0326(15) 0.0302(15) 0.0033(13) 0.0020(12) -0.0042(12)
C23 0.0414(16) 0.0303(15) 0.0399(17) -0.0047(13) 0.0027(13) -0.0141(13)
C24 0.0388(15) 0.0287(14) 0.0411(17) 0.0032(13) 0.0056(14) -0.0099(12)

loop_
_atom_type_symbol
_atom_type_description
_atom_type_scat_dispersion_real
_atom_type_scat_dispersion_imag
_atom_type_scat_source
C C 0.0033 0.0016 'International Tables Vol C Tables 4.2.6.8 and 6.1.1.4'
H H 0.0000 0.0000 'International Tables Vol C Tables 4.2.6.8 and 6.1.1.4'
F F 0.0171 0.0103 'International Tables Vol C Tables 4.2.6.8 and 6.1.1.4'
Si Si 0.0817 0.0704 'International Tables Vol C Tables 4.2.6.8 and 6.1.1.4'

loop_
_geom_angle_atom_site_label_1
_geom_angle_atom_site_label_2
_geom_angle_atom_site_label_3
_geom_angle
F3 Si1 F1 104.83(9)
F3 Si1 F2 104.56(9)
F1 Si1 F2 106.38(9)
F3 Si1 C1 114.44(10)
F1 Si1 C1 113.69(10)
F2 Si1 C1 112.11(9)
C6 C1 C2 119.5(2)
C6 C1 Si1 123.23(17)
C2 C1 Si1 117.22(17)
C3 C2 C1 119.4(2)
C3 C2 C7 119.4(2)
C1 C2 C7 121.2(2)
C4 C3 C2 120.7(2)
C3 C4 C5 120.4(2)
C4 C5 C6 120.7(2)
C5 C6 C1 119.3(2)
C5 C6 C16 119.2(2)
C1 C6 C16 121.5(2)
C12 C7 C8 120.0(2)
C12 C7 C2 120.0(2)
C8 C7 C2 120.0(2)
C9 C8 C7 119.0(2)
C9 C8 C13 119.6(2)
C7 C8 C13 121.4(2)
C8 C9 C10 122.1(2)
C9 C10 C11 117.9(2)
C9 C10 C14 120.7(2)
C11 C10 C14 121.5(2)
C12 C11 C10 122.1(2)
C11 C12 C7 118.9(2)
C11 C12 C15 119.5(2)
C7 C12 C15 121.6(2)
C17 C16 C21 120.1(2)
C17 C16 C6 120.3(2)
C21 C16 C6 119.6(2)
C18 C17 C16 118.7(2)
C18 C17 C22 120.1(2)
C16 C17 C22 121.2(2)
C19 C18 C17 122.1(2)
C18 C19 C20 118.2(2)
C18 C19 C23 121.2(2)
C20 C19 C23 120.6(2)
C21 C20 C19 121.9(2)
C20 C21 C16 119.0(2)
C20 C21 C24 119.8(2)
C16 C21 C24 121.2(2)

loop_
_geom_bond_atom_site_label_1
_geom_bond_atom_site_label_2
_geom_bond_distance
Si1 F3 1.5657(15)
Si1 F1 1.5699(15)
Si1 F2 1.5745(15)
Si1 C1 1.852(2)
C1 C6 1.415(3)
C1 C2 1.421(3)
C2 C3 1.394(3)
C2 C7 1.509(3)
C3 C4 1.380(4)
C4 C5 1.392(4)
C5 C6 1.396(3)
C6 C16 1.510(3)
C7 C12 1.406(3)
C7 C8 1.411(3)
C8 C9 1.392(3)
C8 C13 1.515(4)
C9 C10 1.394(4)
C10 C11 1.396(4)
C10 C14 1.511(4)
C11 C12 1.396(3)
C12 C15 1.522(3)
C16 C17 1.406(3)
C16 C21 1.408(3)
C17 C18 1.397(3)
C17 C22 1.511(3)
C18 C19 1.385(3)
C19 C20 1.394(3)
C19 C23 1.518(4)
C20 C21 1.390(3)
C21 C24 1.520(3)

loop_
_geom_torsion_atom_site_label_1
_geom_torsion_atom_site_label_2
_geom_torsion_atom_site_label_3
_geom_torsion_atom_site_label_4
_geom_torsion
F3 Si1 C1 C6 3.3(2)
F1 Si1 C1 C6 -117.1(2)
F2 Si1 C1 C6 122.2(2)
F3 Si1 C1 C2 -174.42(17)
F1 Si1 C1 C2 65.1(2)
F2 Si1 C1 C2 -55.6(2)
C6 C1 C2 C3 -0.8(4)
Si1 C1 C2 C3 177.02(19)
C6 C1 C2 C7 179.1(2)
Si1 C1 C2 C7 -3.1(3)
C1 C2 C3 C4 -0.4(4)
C7 C2 C3 C4 179.7(2)
C2 C3 C4 C5 1.5(4)
C3 C4 C5 C6 -1.3(4)
C4 C5 C6 C1 0.0(4)
C4 C5 C6 C16 -179.1(2)
C2 C1 C6 C5 1.0(4)
Si1 C1 C6 C5 -176.7(2)
C2 C1 C6 C16 -179.9(2)
Si1 C1 C6 C16 2.4(3)
C3 C2 C7 C12 95.0(3)
C1 C2 C7 C12 -84.9(3)
C3 C2 C7 C8 -83.0(3)
C1 C2 C7 C8 97.1(3)
C12 C7 C8 C9 2.6(4)
C2 C7 C8 C9 -179.3(2)
C12 C7 C8 C13 -177.2(2)
C2 C7 C8 C13 0.9(4)
C7 C8 C9 C10 -0.6(4)
C13 C8 C9 C10 179.2(3)
C8 C9 C10 C11 -1.1(4)
C8 C9 C10 C14 178.3(3)
C9 C10 C11 C12 1.0(4)
C14 C10 C11 C12 -178.5(3)
C10 C11 C12 C7 0.9(4)
C10 C11 C12 C15 -178.5(2)
C8 C7 C12 C11 -2.8(3)
C2 C7 C12 C11 179.2(2)
C8 C7 C12 C15 176.7(2)
C2 C7 C12 C15 -1.4(3)
C5 C6 C16 C17 -94.3(3)
C1 C6 C16 C17 86.6(3)
C5 C6 C16 C21 86.4(3)
C1 C6 C16 C21 -92.7(3)
C21 C16 C17 C18 1.6(3)
C6 C16 C17 C18 -177.7(2)
C21 C16 C17 C22 -179.7(2)
C6 C16 C17 C22 1.0(3)
C16 C17 C18 C19 0.0(3)
C22 C17 C18 C19 -178.8(2)
C17 C18 C19 C20 -1.1(3)
C17 C18 C19 C23 179.3(2)
C18 C19 C20 C21 0.7(4)
C23 C19 C20 C21 -179.7(2)
C19 C20 C21 C16 0.8(4)
C19 C20 C21 C24 -179.7(2)
C17 C16 C21 C20 -2.0(3)
C6 C16 C21 C20 177.3(2)
C17 C16 C21 C24 178.5(2)
C6 C16 C21 C24 -2.2(3)
